data_7010251
loop_
_publ_author_name
'Subhan, Md. Abdus'
'Suzuki, Takayoshi'
'Kaizaki, Sumio'

_publ_section_title
;
 Stereospecific assembly of chiral
 \L-Cr(III)-\D-Ln(III)-oxalato-bridged dinuclear 3d--4f complexes
 (Ln&#x2005;=&#x2005;Yb or Dy) and near infrared circular dichroism in
 the 4f\\rightarrow 4f transitions
;
_journal_issue 4
_journal_name_full 'Journal of the Chemical Society, Dalton Transactions'
_journal_page_first 492
_journal_paper_doi 10.1039/b007369p
_journal_year 2001
_chemical_formula_moiety 'C32 H38 B2 Cl4 Cr N12 O8 Yb '
_chemical_formula_sum 'C32 H38 B2 Cl4 Cr N12 O8 Yb'
_chemical_formula_weight 1107.20
_space_group_IT_number 19
_symmetry_cell_setting orthorhombic
_symmetry_Int_Tables_number 19
_symmetry_space_group_name_Hall 'P 2ac 2ab'
_symmetry_space_group_name_H-M 'P 21 21 21'
_cell_angle_alpha 90
_cell_angle_beta 90
_cell_angle_gamma 90
_cell_formula_units_Z 4
_cell_length_a 15.541(4)
_cell_length_b 21.235(3)
_cell_length_c 14.199(4)
_cell_measurement_reflns_used 25
_cell_measurement_temperature 296.2
_cell_measurement_theta_max 15.0
_cell_measurement_theta_min 14.0
_cell_volume 4685.9(19)
_computing_cell_refinement 'MSC/AFC Diffractometer Control'
_computing_data_collection 'MSC/AFC Diffractometer Control'
_computing_data_reduction 'teXsan Ver. 1.10'
_computing_publication_material 'teXsan Ver. 1.10'
_computing_structure_refinement SHELXL93
_computing_structure_solution SHELXS86
_diffrn_measurement_device_type 'Rigaku AFC5R'
_diffrn_measurement_method \w-2\q
_diffrn_radiation_type 'Mo K\a'
_diffrn_radiation_wavelength 0.7107
_diffrn_reflns_av_R_equivalents 0.000
_diffrn_reflns_limit_h_max 20
_diffrn_reflns_limit_h_min 12
_diffrn_reflns_limit_k_max 27
_diffrn_reflns_limit_k_min 0
_diffrn_reflns_limit_l_max 18
_diffrn_reflns_limit_l_min 0
_diffrn_reflns_number 5956
_diffrn_reflns_theta_max 27.50
_diffrn_standards_decay_% 2.05
_diffrn_standards_interval_count 150
_diffrn_standards_number 3
_exptl_absorpt_coefficient_mu 2.500
_exptl_absorpt_correction_T_max 0.988
_exptl_absorpt_correction_T_min 0.660
_exptl_absorpt_correction_type psi-scan
_exptl_absorpt_process_details '(North, Phillips & Mathews, 1968)'
_exptl_crystal_colour purple
_exptl_crystal_density_diffrn 1.569
_exptl_crystal_density_method 'not measured'
_exptl_crystal_description columnar
_exptl_crystal_size_max 0.420
_exptl_crystal_size_mid 0.200
_exptl_crystal_size_min 0.160
_refine_diff_density_max 2.56
_refine_diff_density_min -2.92
_refine_ls_abs_structure_Flack 0.07(3)
_refine_ls_extinction_coef 0.0000
_refine_ls_extinction_expression Fc^*^=kFc[1+0.001xFc^2^\l^3^/sin(2\q)]^-1/4^
_refine_ls_extinction_method SHELXL
_refine_ls_goodness_of_fit_ref 1.237
_refine_ls_hydrogen_treatment noref
_refine_ls_number_parameters 487
_refine_ls_number_reflns 2672
_refine_ls_R_factor_gt 0.0765
_refine_ls_shift/su_max -0.1300
_refine_ls_structure_factor_coef Fsqd
_refine_ls_weighting_details 'w = 1/[\s^2^(Fo^2^) + (0.1000P)^2^+0.0000P] where P=(Fo^2^+2Fc^2^)/3'
_refine_ls_weighting_scheme calc
_refine_ls_wR_factor_ref 0.2428
_reflns_number_gt 2672
_reflns_number_total 5926
_reflns_threshold_expression >2.0sigma(I)
_cod_data_source_file b007369p.txt
_cod_data_source_block lambda-Cr(ox)Yb
_cod_original_cell_volume 4685(1)
_cod_original_sg_symbol_H-M 'P 21 21 21   '
_cod_original_formula_sum 'C32 H38 B2 Cl4 Cr N12 O8 Yb '
_cod_database_code 7010251

loop_
_symmetry_equiv_pos_as_xyz
x,y,z
1/2-x,-y,1/2+z
1/2+x,1/2-y,-z
-x,1/2+y,1/2-z

loop_
_atom_site_label
_atom_site_type_symbol
_atom_site_fract_x
_atom_site_fract_y
_atom_site_fract_z
_atom_site_U_iso_or_equiv
_atom_site_adp_type
_atom_site_occupancy
_atom_site_calc_flag
_atom_site_refinement_flags
_atom_site_disorder_assembly
_atom_site_disorder_group
Yb Yb 0.50907(5) 0.63892(4) 0.56733(7) 0.0409(3) Uani 1.00 d . . .
Cr Cr 0.2584(2) 0.5761(2) 0.8420(3) 0.0490(10) Uani 1.00 d . . .
Cl(1) Cl 0.5634 0.5082 0.8663 0.1266 Uiso 1.00 d . . .
Cl(2) Cl 0.5692 0.5727 1.0515 0.1266 Uiso 1.00 d . . .
Cl(3) Cl 0.2318 0.7333 1.0840 0.1266 Uiso 0.50 d P . .
Cl(4) Cl 0.3052 0.7781 1.0545 0.1266 Uiso 0.50 d P . .
Cl(5) Cl 0.3775 0.7333 1.0095 0.1266 Uiso 0.50 d P . .
Cl(6) Cl 0.4580 0.7495 0.9733 0.1266 Uiso 0.50 d P . .
O(01) O 0.3644(10) 0.6115(8) 0.590(1) 0.049(4) Uani 1.00 d . . .
O(1) O 0.219(1) 0.6645(8) 0.849(1) 0.067(5) Uani 1.00 d . . .
O(02) O 0.4821(8) 0.6313(9) 0.7265(10) 0.056(4) Uani 1.00 d . . .
O(2) O 0.144(1) 0.5437(10) 0.837(1) 0.070(6) Uani 1.00 d . . .
O(03) O 0.2662(8) 0.5863(8) 0.703(1) 0.051(4) Uani 1.00 d . . .
O(3) O 0.3003(10) 0.4920(8) 0.823(1) 0.055(4) Uani 1.00 d . . .
O(04) O 0.383(1) 0.6072(8) 0.835(1) 0.049(4) Uani 1.00 d . . .
O(4) O 0.267(1) 0.5734(9) 0.977(1) 0.064(5) Uani 1.00 d . . .
N(11) N 0.435(1) 0.7891(10) 0.549(2) 0.057(6) Uani 1.00 d . . .
N(12) N 0.447(1) 0.745(1) 0.609(2) 0.071(7) Uani 1.00 d . . .
N(21) N 0.432(1) 0.730(1) 0.396(1) 0.057(6) Uani 1.00 d . . .
N(22) N 0.431(1) 0.671(1) 0.424(2) 0.079(8) Uani 1.00 d . . .
N(31) N 0.569(1) 0.7718(10) 0.453(1) 0.050(5) Uani 1.00 d . . .
N(32) N 0.601(1) 0.7266(9) 0.509(2) 0.055(5) Uani 1.00 d . . .
N(41) N 0.583(1) 0.4874(10) 0.573(2) 0.080(9) Uani 1.00 d . . .
N(42) N 0.506(1) 0.5220(7) 0.577(1) 0.057(5) Uani 1.00 d . . .
N(51) N 0.696(1) 0.5695(10) 0.619(2) 0.056(5) Uani 1.00 d . . .
N(52) N 0.643(1) 0.614(1) 0.646(2) 0.052(6) Uani 1.00 d . . .
N(61) N 0.659(1) 0.5556(9) 0.452(2) 0.056(6) Uani 1.00 d . . .
N(62) N 0.597(1) 0.598(1) 0.436(1) 0.064(6) Uani 1.00 d . . .
C(01) C 0.340(1) 0.601(1) 0.674(2) 0.053(7) Uani 1.00 d . . .
C(1) C 0.135(2) 0.753(2) 0.837(2) 0.10(1) Uani 1.00 d . . .
C(02) C 0.407(1) 0.615(1) 0.752(2) 0.069(9) Uani 1.00 d . . .
C(2) C 0.146(2) 0.683(1) 0.835(2) 0.067(8) Uani 1.00 d . . .
C(3) C 0.071(2) 0.647(1) 0.829(2) 0.061(7) Uani 1.00 d . . .
C(4) C 0.076(2) 0.579(1) 0.829(2) 0.058(7) Uani 1.00 d . . .
C(5) C -0.011(2) 0.542(1) 0.816(2) 0.083(9) Uani 1.00 d . . .
C(6) C 0.374(2) 0.396(1) 0.858(2) 0.073(8) Uani 1.00 d . . .
C(7) C 0.337(2) 0.457(2) 0.893(3) 0.08(1) Uani 1.00 d . . .
C(8) C 0.341(2) 0.478(2) 0.988(2) 0.08(1) Uani 1.00 d . . .
C(9) C 0.307(2) 0.534(1) 1.021(2) 0.067(9) Uani 1.00 d . . .
C(10) C 0.325(3) 0.540(2) 1.121(2) 0.11(1) Uani 1.00 d . . .
C(13) C 0.415(2) 0.767(1) 0.689(2) 0.064(8) Uani 1.00 d . . .
C(14) C 0.385(2) 0.825(1) 0.680(2) 0.077(9) Uani 1.00 d . . .
C(15) C 0.394(2) 0.839(1) 0.593(2) 0.076(9) Uani 1.00 d . . .
C(23) C 0.386(2) 0.638(2) 0.366(2) 0.066(8) Uani 1.00 d . . .
C(24) C 0.346(2) 0.671(2) 0.298(2) 0.075(9) Uani 1.00 d . . .
C(25) C 0.381(2) 0.730(2) 0.312(2) 0.078(10) Uani 1.00 d . . .
C(33) C 0.690(2) 0.730(1) 0.507(3) 0.077(10) Uani 1.00 d . . .
C(34) C 0.713(1) 0.776(1) 0.451(2) 0.069(9) Uani 1.00 d . . .
C(35) C 0.636(2) 0.803(1) 0.418(2) 0.064(7) Uani 1.00 d . . .
C(43) C 0.446(2) 0.483(1) 0.581(2) 0.073(9) Uani 1.00 d . . .
C(44) C 0.478(2) 0.418(2) 0.592(4) 0.13(2) Uani 1.00 d . . .
C(45) C 0.560(4) 0.426(2) 0.586(3) 0.13(2) Uani 1.00 d . . .
C(53) C 0.681(1) 0.645(1) 0.717(2) 0.054(6) Uani 1.00 d . . .
C(54) C 0.758(2) 0.617(2) 0.737(2) 0.08(1) Uani 1.00 d . . .
C(55) C 0.761(2) 0.564(2) 0.675(3) 0.09(1) Uani 1.00 d . . .
C(63) C 0.606(2) 0.614(1) 0.348(2) 0.068(9) Uani 1.00 d . . .
C(64) C 0.672(2) 0.586(1) 0.302(2) 0.064(7) Uani 1.00 d . . .
C(65) C 0.704(2) 0.546(2) 0.375(2) 0.08(1) Uani 1.00 d . . .
C(81) C 0.3052 0.7781 1.0545 0.1266 Uiso 0.50 d P . .
C(82) C 0.3775 0.7333 1.0095 0.1266 Uiso 0.50 d P . .
C(83) C 0.5400 0.5748 0.9420 0.1267 Uiso 1.00 d . . .
B(1) B 0.477(2) 0.783(1) 0.450(2) 0.059(8) Uani 1.00 d . . .
B(2) B 0.671(2) 0.522(2) 0.552(3) 0.08(1) Uani 1.00 d . . .
H(1) H 0.1541 0.7740 0.8899 0.1305 Uiso 1.00 calc . . .
H(2) H 0.1699 0.7733 0.7820 0.1305 Uiso 1.00 calc . . .
H(3) H 0.0771 0.7671 0.8212 0.1305 Uiso 1.00 calc . . .
H(4) H 0.0162 0.6647 0.8158 0.0858 Uiso 1.00 calc . . .
H(5) H -0.0563 0.5682 0.8071 0.1096 Uiso 1.00 calc . . .
H(6) H -0.0028 0.5154 0.7596 0.1096 Uiso 1.00 calc . . .
H(7) H -0.0164 0.5149 0.8678 0.1096 Uiso 1.00 calc . . .
H(8) H 0.3246 0.3701 0.8315 0.0959 Uiso 1.00 calc . . .
H(9) H 0.4112 0.4011 0.8032 0.0959 Uiso 1.00 calc . . .
H(10) H 0.4002 0.3718 0.9027 0.0959 Uiso 1.00 calc . . .
H(11) H 0.3824 0.4548 1.0333 0.1280 Uiso 1.00 calc . . .
H(12) H 0.3040 0.5028 1.1614 0.1282 Uiso 1.00 calc . . .
H(13) H 0.3835 0.5442 1.1377 0.1282 Uiso 1.00 calc . . .
H(14) H 0.2935 0.5750 1.1481 0.1282 Uiso 1.00 calc . . .
H(15) H 0.4151 0.7408 0.7539 0.0827 Uiso 1.00 calc . . .
H(16) H 0.3618 0.8527 0.7256 0.1131 Uiso 1.00 calc . . .
H(17) H 0.3840 0.8782 0.5591 0.0973 Uiso 1.00 calc . . .
H(18) H 0.3739 0.5942 0.3736 0.0713 Uiso 1.00 calc . . .
H(19) H 0.3056 0.6610 0.2531 0.0871 Uiso 1.00 calc . . .
H(20) H 0.3752 0.7685 0.2755 0.0761 Uiso 1.00 calc . . .
H(21) H 0.7280 0.7022 0.5406 0.0698 Uiso 1.00 calc . . .
H(22) H 0.7673 0.7905 0.4271 0.0830 Uiso 1.00 calc . . .
H(23) H 0.6338 0.8427 0.3859 0.0763 Uiso 1.00 calc . . .
H(24) H 0.3830 0.4887 0.5853 0.0884 Uiso 1.00 calc . . .
H(25) H 0.4462 0.3838 0.6019 0.1549 Uiso 1.00 calc . . .
H(26) H 0.6065 0.3902 0.5855 0.1085 Uiso 1.00 calc . . .
H(27) H 0.6587 0.6796 0.7509 0.0728 Uiso 1.00 calc . . .
H(28) H 0.7972 0.6309 0.7869 0.0894 Uiso 1.00 calc . . .
H(29) H 0.8068 0.5344 0.6806 0.1047 Uiso 1.00 calc . . .
H(30) H 0.5613 0.6444 0.3164 0.0763 Uiso 1.00 calc . . .
H(31) H 0.6903 0.5889 0.2377 0.0820 Uiso 1.00 calc . . .
H(32) H 0.7546 0.5246 0.3629 0.0894 Uiso 1.00 calc . . .
H(33) H 0.4629 0.8225 0.4155 0.0621 Uiso 1.00 calc . . .
H(34) H 0.7163 0.4880 0.5436 0.0862 Uiso 1.00 calc . . .

loop_
_atom_site_aniso_label
_atom_site_aniso_U_11
_atom_site_aniso_U_22
_atom_site_aniso_U_33
_atom_site_aniso_U_12
_atom_site_aniso_U_13
_atom_site_aniso_U_23
Yb 0.0323(4) 0.0389(4) 0.0514(5) 0.0005(4) 0.0000(4) 0.0049(5)
Cr 0.041(2) 0.051(2) 0.055(2) 0.001(2) 0.003(2) 0.005(2)
O(01) 0.045(8) 0.06(1) 0.04(1) -0.002(7) -0.009(7) 0.011(8)
O(1) 0.06(1) 0.038(10) 0.11(1) -0.010(8) 0.01(1) 0.01(1)
O(02) 0.039(7) 0.08(1) 0.053(9) -0.021(9) 0.006(7) 0.013(8)
O(2) 0.040(9) 0.08(1) 0.09(1) -0.006(10) 0.007(9) 0.02(1)
O(03) 0.026(7) 0.06(1) 0.07(1) -0.005(7) -0.006(7) 0.006(10)
O(3) 0.048(9) 0.05(1) 0.07(1) 0.015(8) -0.014(8) 0.001(9)
O(04) 0.054(9) 0.07(1) 0.026(9) -0.012(8) 0.007(7) -0.005(7)
O(4) 0.07(1) 0.07(1) 0.06(1) 0.00(1) 0.020(9) 0.03(1)
N(11) 0.05(1) 0.05(1) 0.07(2) 0.016(10) -0.01(1) 0.01(1)
N(12) 0.05(1) 0.07(2) 0.10(2) -0.02(1) 0.01(1) 0.03(1)
N(21) 0.06(1) 0.07(2) 0.05(1) 0.00(1) -0.006(9) -0.01(1)
N(22) 0.04(1) 0.06(1) 0.14(2) -0.021(10) -0.01(1) 0.08(2)
N(31) 0.07(1) 0.04(1) 0.04(1) -0.015(10) -0.001(9) 0.006(10)
N(32) 0.037(10) 0.04(1) 0.09(2) -0.020(9) 0.012(10) 0.00(1)
N(41) 0.039(10) 0.03(1) 0.17(3) -0.002(8) -0.01(2) 0.05(2)
N(42) 0.06(1) 0.027(8) 0.08(1) 0.016(10) 0.02(1) -0.003(10)
N(51) 0.05(1) 0.05(1) 0.07(1) 0.02(1) -0.01(1) 0.00(1)
N(52) 0.028(9) 0.05(1) 0.07(2) 0.002(9) -0.004(9) 0.01(1)
N(61) 0.035(9) 0.04(1) 0.09(2) 0.014(9) 0.03(1) -0.01(1)
N(62) 0.07(1) 0.10(2) 0.03(1) -0.04(1) 0.00(1) 0.01(1)
C(01) 0.05(1) 0.06(2) 0.05(2) 0.00(1) 0.00(1) 0.01(1)
C(1) 0.09(2) 0.13(3) 0.08(2) -0.01(2) 0.03(2) -0.02(2)
C(02) 0.03(1) 0.09(2) 0.08(2) -0.01(1) -0.03(1) -0.03(2)
C(2) 0.07(2) 0.04(2) 0.09(2) 0.03(1) 0.01(2) 0.03(1)
C(3) 0.06(1) 0.07(2) 0.06(1) 0.00(2) -0.01(1) 0.01(1)
C(4) 0.08(2) 0.05(2) 0.04(1) -0.01(2) 0.00(1) 0.00(1)
C(5) 0.05(1) 0.10(2) 0.11(2) -0.01(2) 0.01(2) 0.05(2)
C(6) 0.08(2) 0.05(2) 0.09(2) 0.01(2) 0.00(2) 0.01(2)
C(7) 0.05(2) 0.06(2) 0.14(3) 0.00(1) 0.00(2) 0.02(2)
C(8) 0.06(2) 0.12(3) 0.05(2) 0.00(2) 0.00(1) 0.06(2)
C(9) 0.08(2) 0.05(2) 0.07(2) -0.06(2) 0.03(2) -0.02(2)
C(10) 0.15(4) 0.12(3) 0.05(2) -0.02(3) 0.01(2) 0.00(2)
C(13) 0.08(2) 0.06(2) 0.06(2) 0.00(1) 0.03(1) -0.03(1)
C(14) 0.11(2) 0.06(2) 0.06(2) 0.03(2) 0.02(2) -0.01(2)
C(15) 0.07(2) 0.06(2) 0.09(3) 0.00(1) -0.02(2) 0.00(2)
C(23) 0.08(2) 0.05(2) 0.07(2) -0.02(2) -0.03(1) -0.01(2)
C(24) 0.07(2) 0.10(3) 0.05(2) -0.03(2) -0.03(1) -0.01(2)
C(25) 0.08(2) 0.11(3) 0.05(2) 0.05(2) -0.02(1) 0.01(2)
C(33) 0.03(1) 0.07(2) 0.14(3) -0.02(1) 0.02(1) -0.03(2)
C(34) 0.05(1) 0.04(1) 0.12(3) -0.01(1) 0.04(2) 0.02(2)
C(35) 0.07(2) 0.05(2) 0.07(2) -0.02(1) 0.03(2) 0.01(1)
C(43) 0.09(2) 0.08(2) 0.06(2) -0.04(2) 0.02(2) -0.01(2)
C(44) 0.10(2) 0.06(2) 0.24(6) -0.01(2) 0.10(3) 0.04(3)
C(45) 0.22(5) 0.04(2) 0.12(3) 0.02(3) 0.01(4) 0.01(2)
C(53) 0.05(1) 0.04(1) 0.07(2) -0.01(1) -0.01(1) -0.01(1)
C(54) 0.04(1) 0.11(3) 0.10(3) 0.00(2) -0.02(1) 0.05(2)
C(55) 0.06(2) 0.08(2) 0.13(3) 0.00(2) 0.02(2) 0.00(2)
C(63) 0.06(2) 0.05(2) 0.09(2) -0.01(1) 0.01(2) -0.01(2)
C(64) 0.07(2) 0.07(2) 0.05(2) -0.01(2) 0.02(1) 0.01(2)
C(65) 0.04(1) 0.10(3) 0.09(2) -0.01(2) 0.01(1) -0.05(2)
B(1) 0.08(2) 0.01(1) 0.08(2) 0.00(1) -0.02(2) -0.02(1)
B(2) 0.04(1) 0.10(3) 0.11(3) 0.02(2) -0.02(2) -0.01(3)

loop_
_atom_type_symbol
_atom_type_description
_atom_type_scat_dispersion_real
_atom_type_scat_dispersion_imag
_atom_type_scat_source
Yb Yb -0.385 5.549
;International Tables for Crystallography
(1992, Vol. C, Tables 4.2.6.8 and 6.1.1.4)
;
Cr Cr 0.321 0.624
;International Tables for Crystallography
(1992, Vol. C, Tables 4.2.6.8 and 6.1.1.4)
;
O O 0.011 0.006
;International Tables for Crystallography
(1992, Vol. C, Tables 4.2.6.8 and 6.1.1.4)
;
N N 0.006 0.003
;International Tables for Crystallography
(1992, Vol. C, Tables 4.2.6.8 and 6.1.1.4)
;
C C 0.003 0.002
;International Tables for Crystallography
(1992, Vol. C, Tables 4.2.6.8 and 6.1.1.4)
;
B B 0.001 0.001
;International Tables for Crystallography
(1992, Vol. C, Tables 4.2.6.8 and 6.1.1.4)
;
H H 0.000 0.000
;International Tables for Crystallography
(1992, Vol. C, Table 6.1.1.4)
;
Cl Cl 0.148 0.159
;International Tables for Crystallography
(1992, Vol. C, Tables 4.2.6.8 and 6.1.1.4)
;

loop_
_geom_angle_atom_site_label_1
_geom_angle_atom_site_label_2
_geom_angle_atom_site_label_3
_geom_angle
_geom_angle_site_symmetry_1
_geom_angle_site_symmetry_2
_geom_angle_site_symmetry_3
_geom_angle_publ_flag
O(01) Yb O(02) 70.9(5) . 1_555 1_555 yes
O(01) Yb N(12) 79.7(6) . 1_555 1_555 yes
O(01) Yb N(22) 73.3(6) . 1_555 1_555 yes
O(01) Yb N(32) 141.6(6) . 1_555 1_555 yes
O(01) Yb N(42) 74.1(6) . 1_555 1_555 yes
O(01) Yb N(52) 134.8(6) . 1_555 1_555 yes
O(01) Yb N(62) 123.0(6) . 1_555 1_555 yes
O(02) Yb N(12) 76.1(7) . 1_555 1_555 yes
O(02) Yb N(22) 137.7(6) . 1_555 1_555 yes
O(02) Yb N(32) 119.0(7) . 1_555 1_555 yes
O(02) Yb N(42) 82.8(6) . 1_555 1_555 yes
O(02) Yb N(52) 71.9(6) . 1_555 1_555 yes
O(02) Yb N(62) 144.8(6) . 1_555 1_555 yes
N(12) Yb N(22) 76.0(8) . 1_555 1_555 yes
N(12) Yb N(32) 68.5(7) . 1_555 1_555 yes
N(12) Yb N(42) 150.6(7) . 1_555 1_555 yes
N(12) Yb N(52) 114.8(7) . 1_555 1_555 yes
N(12) Yb N(62) 134.9(8) . 1_555 1_555 yes
N(22) Yb N(32) 78.4(7) . 1_555 1_555 yes
N(22) Yb N(42) 108.2(7) . 1_555 1_555 yes
N(22) Yb N(52) 149.8(7) . 1_555 1_555 yes
N(22) Yb N(62) 75.2(7) . 1_555 1_555 yes
N(32) Yb N(42) 140.8(6) . 1_555 1_555 yes
N(32) Yb N(52) 80.0(7) . 1_555 1_555 yes
N(32) Yb N(62) 72.2(7) . 1_555 1_555 yes
N(42) Yb N(52) 76.7(7) . 1_555 1_555 yes
N(42) Yb N(62) 72.4(7) . 1_555 1_555 yes
N(52) Yb N(62) 78.3(7) . 1_555 1_555 yes
O(1) Cr O(2) 93.3(8) . 1_555 1_555 yes
O(1) Cr O(03) 88.1(8) . 1_555 1_555 yes
O(1) Cr O(3) 174.6(8) . 1_555 1_555 yes
O(1) Cr O(04) 89.2(7) . 1_555 1_555 yes
O(1) Cr O(4) 89.9(8) . 1_555 1_555 yes
O(2) Cr O(03) 93.6(7) . 1_555 1_555 yes
O(2) Cr O(3) 88.7(8) . 1_555 1_555 yes
O(2) Cr O(04) 174.9(8) . 1_555 1_555 yes
O(2) Cr O(4) 95.2(8) . 1_555 1_555 yes
O(03) Cr O(3) 86.8(7) . 1_555 1_555 yes
O(03) Cr O(04) 82.0(6) . 1_555 1_555 yes
O(03) Cr O(4) 171.0(7) . 1_555 1_555 yes
O(3) Cr O(04) 88.4(7) . 1_555 1_555 yes
O(3) Cr O(4) 94.9(8) . 1_555 1_555 yes
O(04) Cr O(4) 89.2(7) . 1_555 1_555 yes
Yb O(01) C(01) 117(1) . 1_555 1_555 yes
Cr O(1) C(2) 125(1) . 1_555 1_555 yes
Yb O(02) C(02) 117(1) . 1_555 1_555 yes
Cr O(2) C(4) 123(1) . 1_555 1_555 yes
Cr O(03) C(01) 113(1) . 1_555 1_555 yes
Cr O(3) C(7) 123(1) . 1_555 1_555 yes
Cr O(04) C(02) 111(1) . 1_555 1_555 yes
Cr O(4) C(9) 124(1) . 1_555 1_555 yes
N(12) N(11) C(15) 108(2) . 1_555 1_555 yes
N(12) N(11) B(1) 119(2) . 1_555 1_555 yes
C(15) N(11) B(1) 131(2) . 1_555 1_555 yes
Yb N(12) N(11) 122(1) . 1_555 1_555 yes
Yb N(12) C(13) 131(1) . 1_555 1_555 yes
N(11) N(12) C(13) 105(2) . 1_555 1_555 yes
N(22) N(21) C(25) 103(2) . 1_555 1_555 yes
N(22) N(21) B(1) 123(2) . 1_555 1_555 yes
C(25) N(21) B(1) 132(2) . 1_555 1_555 yes
Yb N(22) N(21) 120(1) . 1_555 1_555 yes
Yb N(22) C(23) 129(1) . 1_555 1_555 yes
N(21) N(22) C(23) 110(2) . 1_555 1_555 yes
N(32) N(31) C(35) 106(1) . 1_555 1_555 yes
N(32) N(31) B(1) 120(1) . 1_555 1_555 yes
C(35) N(31) B(1) 132(2) . 1_555 1_555 yes
Yb N(32) N(31) 120(1) . 1_555 1_555 yes
Yb N(32) C(33) 127(1) . 1_555 1_555 yes
N(31) N(32) C(33) 109(2) . 1_555 1_555 yes
N(42) N(41) C(45) 105(2) . 1_555 1_555 yes
N(42) N(41) B(2) 119(2) . 1_555 1_555 yes
C(45) N(41) B(2) 134(3) . 1_555 1_555 yes
Yb N(42) N(41) 120(1) . 1_555 1_555 yes
Yb N(42) C(43) 133(1) . 1_555 1_555 yes
N(41) N(42) C(43) 106(1) . 1_555 1_555 yes
N(52) N(51) C(55) 112(2) . 1_555 1_555 yes
N(52) N(51) B(2) 121(2) . 1_555 1_555 yes
C(55) N(51) B(2) 124(2) . 1_555 1_555 yes
Yb N(52) N(51) 125(1) . 1_555 1_555 yes
Yb N(52) C(53) 127(1) . 1_555 1_555 yes
N(51) N(52) C(53) 106(1) . 1_555 1_555 yes
N(62) N(61) C(65) 109(2) . 1_555 1_555 yes
N(62) N(61) B(2) 122(2) . 1_555 1_555 yes
C(65) N(61) B(2) 127(2) . 1_555 1_555 yes
Yb N(62) N(61) 120(1) . 1_555 1_555 yes
Yb N(62) C(63) 133(1) . 1_555 1_555 yes
N(61) N(62) C(63) 105(2) . 1_555 1_555 yes
O(01) C(01) O(03) 128(2) . 1_555 1_555 yes
O(01) C(01) C(02) 116(2) . 1_555 1_555 yes
O(03) C(01) C(02) 115(2) . 1_555 1_555 yes
O(02) C(02) O(04) 125(2) . 1_555 1_555 yes
O(02) C(02) C(01) 117(2) . 1_555 1_555 yes
O(04) C(02) C(01) 116(2) . 1_555 1_555 yes
O(1) C(2) C(1) 115(2) . 1_555 1_555 yes
O(1) C(2) C(3) 127(2) . 1_555 1_555 yes
C(1) C(2) C(3) 116(2) . 1_555 1_555 yes
C(2) C(3) C(4) 120(2) . 1_555 1_555 yes
O(2) C(4) C(3) 127(2) . 1_555 1_555 yes
O(2) C(4) C(5) 115(2) . 1_555 1_555 yes
C(3) C(4) C(5) 117(2) . 1_555 1_555 yes
O(3) C(7) C(6) 113(2) . 1_555 1_555 yes
O(3) C(7) C(8) 122(2) . 1_555 1_555 yes
C(6) C(7) C(8) 124(3) . 1_555 1_555 yes
C(7) C(8) C(9) 124(2) . 1_555 1_555 yes
O(4) C(9) C(8) 127(2) . 1_555 1_555 yes
O(4) C(9) C(10) 122(2) . 1_555 1_555 yes
C(8) C(9) C(10) 109(2) . 1_555 1_555 yes
N(12) C(13) C(14) 112(2) . 1_555 1_555 yes
C(13) C(14) C(15) 105(2) . 1_555 1_555 yes
N(11) C(15) C(14) 107(2) . 1_555 1_555 yes
N(22) C(23) C(24) 113(2) . 1_555 1_555 yes
C(23) C(24) C(25) 101(2) . 1_555 1_555 yes
N(21) C(25) C(24) 109(2) . 1_555 1_555 yes
N(32) C(33) C(34) 108(2) . 1_555 1_555 yes
C(33) C(34) C(35) 106(2) . 1_555 1_555 yes
N(31) C(35) C(34) 109(2) . 1_555 1_555 yes
N(42) C(43) C(44) 112(2) . 1_555 1_555 yes
C(43) C(44) C(45) 101(3) . 1_555 1_555 yes
N(41) C(45) C(44) 113(3) . 1_555 1_555 yes
N(52) C(53) C(54) 108(2) . 1_555 1_555 yes
C(53) C(54) C(55) 103(2) . 1_555 1_555 yes
N(51) C(55) C(54) 107(2) . 1_555 1_555 yes
N(62) C(63) C(64) 115(2) . 1_555 1_555 yes
C(63) C(64) C(65) 99(2) . 1_555 1_555 yes
N(61) C(65) C(64) 109(2) . 1_555 1_555 yes
N(11) B(1) N(21) 108(2) . 1_555 1_555 yes
N(11) B(1) N(31) 113(2) . 1_555 1_555 yes
N(21) B(1) N(31) 109(2) . 1_555 1_555 yes
N(41) B(2) N(51) 115(2) . 1_555 1_555 yes
N(41) B(2) N(61) 106(2) . 1_555 1_555 yes
N(51) B(2) N(61) 108(2) . 1_555 1_555 yes
C(2) C(1) H(1) 117.46 . 1_555 1_555 no
C(2) C(1) H(2) 109.90 . 1_555 1_555 no
C(2) C(1) H(3) 114.80 . 1_555 1_555 no
H(1) C(1) H(2) 103.31 . 1_555 1_555 no
H(1) C(1) H(3) 109.03 . 1_555 1_555 no
H(2) C(1) H(3) 100.34 . 1_555 1_555 no
C(2) C(3) H(4) 122.67 . 1_555 1_555 no
C(4) C(3) H(4) 115.93 . 1_555 1_555 no
C(4) C(5) H(5) 112.32 . 1_555 1_555 no
C(4) C(5) H(6) 106.13 . 1_555 1_555 no
C(4) C(5) H(7) 107.17 . 1_555 1_555 no
H(5) C(5) H(6) 109.74 . 1_555 1_555 no
H(5) C(5) H(7) 113.88 . 1_555 1_555 no
H(6) C(5) H(7) 107.19 . 1_555 1_555 no
C(7) C(6) H(8) 108.02 . 1_555 1_555 no
C(7) C(6) H(9) 113.37 . 1_555 1_555 no
C(7) C(6) H(10) 115.87 . 1_555 1_555 no
H(8) C(6) H(9) 101.61 . 1_555 1_555 no
H(8) C(6) H(10) 106.81 . 1_555 1_555 no
H(9) C(6) H(10) 109.95 . 1_555 1_555 no
C(7) C(8) H(11) 117.99 . 1_555 1_555 no
C(9) C(8) H(11) 116.18 . 1_555 1_555 no
C(9) C(10) H(12) 113.88 . 1_555 1_555 no
C(9) C(10) H(13) 116.64 . 1_555 1_555 no
C(9) C(10) H(14) 110.78 . 1_555 1_555 no
H(12) C(10) H(13) 103.77 . 1_555 1_555 no
H(12) C(10) H(14) 101.66 . 1_555 1_555 no
H(13) C(10) H(14) 108.87 . 1_555 1_555 no
N(12) C(13) H(15) 123.09 . 1_555 1_555 no
C(14) C(13) H(15) 124.25 . 1_555 1_555 no
C(13) C(14) H(16) 130.60 . 1_555 1_555 no
C(15) C(14) H(16) 124.00 . 1_555 1_555 no
N(11) C(15) H(17) 120.46 . 1_555 1_555 no
C(14) C(15) H(17) 130.87 . 1_555 1_555 no
N(22) C(23) H(18) 125.66 . 1_555 1_555 no
C(24) C(23) H(18) 119.72 . 1_555 1_555 no
C(23) C(24) H(19) 133.40 . 1_555 1_555 no
C(25) C(24) H(19) 125.32 . 1_555 1_555 no
N(21) C(25) H(20) 119.81 . 1_555 1_555 no
C(24) C(25) H(20) 130.51 . 1_555 1_555 no
N(32) C(33) H(21) 125.59 . 1_555 1_555 no
C(34) C(33) H(21) 126.12 . 1_555 1_555 no
C(33) C(34) H(22) 133.76 . 1_555 1_555 no
C(35) C(34) H(22) 119.80 . 1_555 1_555 no
N(31) C(35) H(23) 126.15 . 1_555 1_555 no
C(34) C(35) H(23) 123.47 . 1_555 1_555 no
N(42) C(43) H(24) 130.81 . 1_555 1_555 no
C(44) C(43) H(24) 116.45 . 1_555 1_555 no
C(43) C(44) H(25) 126.10 . 1_555 1_555 no
C(45) C(44) H(25) 132.41 . 1_555 1_555 no
N(41) C(45) H(26) 120.86 . 1_555 1_555 no
C(44) C(45) H(26) 125.46 . 1_555 1_555 no
N(52) C(53) H(27) 127.08 . 1_555 1_555 no
C(54) C(53) H(27) 124.10 . 1_555 1_555 no
C(53) C(54) H(28) 123.73 . 1_555 1_555 no
C(55) C(54) H(28) 132.10 . 1_555 1_555 no
N(51) C(55) H(29) 133.66 . 1_555 1_555 no
C(54) C(55) H(29) 119.22 . 1_555 1_555 no
N(62) C(63) H(30) 120.22 . 1_555 1_555 no
C(64) C(63) H(30) 124.19 . 1_555 1_555 no
C(63) C(64) H(31) 131.68 . 1_555 1_555 no
C(65) C(64) H(31) 128.14 . 1_555 1_555 no
N(61) C(65) H(32) 132.62 . 1_555 1_555 no
C(64) C(65) H(32) 117.11 . 1_555 1_555 no
N(11) B(1) H(33) 107.01 . 1_555 1_555 no
N(21) B(1) H(33) 105.44 . 1_555 1_555 no
N(31) B(1) H(33) 112.18 . 1_555 1_555 no
N(41) B(2) H(34) 106.44 . 1_555 1_555 no
N(51) B(2) H(34) 112.82 . 1_555 1_555 no
N(61) B(2) H(34) 107.12 . 1_555 1_555 no

loop_
_geom_bond_atom_site_label_1
_geom_bond_atom_site_label_2
_geom_bond_distance
_geom_bond_site_symmetry_1
_geom_bond_site_symmetry_2
_geom_bond_publ_flag
Yb O(01) 2.34(1) . . yes
Yb O(02) 2.30(1) . . yes
Yb N(12) 2.52(2) . . yes
Yb N(22) 2.47(2) . . yes
Yb N(32) 2.49(2) . . yes
Yb N(42) 2.49(2) . . yes
Yb N(52) 2.42(2) . . yes
Yb N(62) 2.47(2) . . yes
Cr O(1) 1.98(2) . . yes
Cr O(2) 1.91(2) . . yes
Cr O(03) 1.99(2) . . yes
Cr O(3) 1.92(2) . . yes
Cr O(04) 2.05(2) . . yes
Cr O(4) 1.93(2) . . yes
O(01) C(01) 1.27(3) . . yes
O(1) C(2) 1.22(3) . . yes
O(02) C(02) 1.27(3) . . yes
O(2) C(4) 1.30(3) . . yes
O(03) C(01) 1.26(3) . . yes
O(3) C(7) 1.36(4) . . yes
O(04) C(02) 1.25(3) . . yes
O(4) C(9) 1.21(4) . . yes
N(11) N(12) 1.28(3) . . yes
N(11) C(15) 1.39(4) . . yes
N(11) B(1) 1.55(4) . . yes
N(12) C(13) 1.32(4) . . yes
N(21) N(22) 1.31(3) . . yes
N(21) C(25) 1.43(3) . . yes
N(21) B(1) 1.53(4) . . yes
N(22) C(23) 1.29(4) . . yes
N(31) N(32) 1.34(3) . . yes
N(31) C(35) 1.34(3) . . yes
N(31) B(1) 1.45(4) . . yes
N(32) C(33) 1.38(3) . . yes
N(41) N(42) 1.40(3) . . yes
N(41) C(45) 1.36(4) . . yes
N(41) B(2) 1.59(4) . . yes
N(42) C(43) 1.25(4) . . yes
N(51) N(52) 1.31(3) . . yes
N(51) C(55) 1.28(4) . . yes
N(51) B(2) 1.44(5) . . yes
N(52) C(53) 1.35(3) . . yes
N(61) N(62) 1.34(3) . . yes
N(61) C(65) 1.31(4) . . yes
N(61) B(2) 1.60(5) . . yes
N(62) C(63) 1.30(4) . . yes
C(01) C(02) 1.54(4) . . yes
C(1) C(2) 1.48(5) . . yes
C(2) C(3) 1.40(4) . . yes
C(3) C(4) 1.45(4) . . yes
C(4) C(5) 1.56(4) . . yes
C(6) C(7) 1.50(4) . . yes
C(7) C(8) 1.43(5) . . yes
C(8) C(9) 1.39(5) . . yes
C(9) C(10) 1.45(4) . . yes
C(13) C(14) 1.32(4) . . yes
C(14) C(15) 1.29(5) . . yes
C(23) C(24) 1.35(4) . . yes
C(24) C(25) 1.38(5) . . yes
C(33) C(34) 1.32(4) . . yes
C(34) C(35) 1.41(4) . . yes
C(43) C(44) 1.47(5) . . yes
C(44) C(45) 1.28(7) . . yes
C(53) C(54) 1.37(4) . . yes
C(54) C(55) 1.42(5) . . yes
C(63) C(64) 1.35(4) . . yes
C(64) C(65) 1.43(4) . . yes
C(1) H(1) 0.931 . . no
C(1) H(2) 1.045 . . no
C(1) H(3) 0.974 . . no
C(3) H(4) 0.955 . . no
C(5) H(5) 0.910 . . no
C(5) H(6) 0.986 . . no
C(5) H(7) 0.941 . . no
C(6) H(8) 1.019 . . no
C(6) H(9) 0.983 . . no
C(6) H(10) 0.911 . . no
C(8) H(11) 1.027 . . no
C(10) H(12) 1.032 . . no
C(10) H(13) 0.939 . . no
C(10) H(14) 0.969 . . no
C(13) H(15) 1.079 . . no
C(14) H(16) 0.939 . . no
C(15) H(17) 0.969 . . no
C(23) H(18) 0.947 . . no
C(24) H(19) 0.924 . . no
C(25) H(20) 0.966 . . no
C(33) H(21) 0.956 . . no
C(34) H(22) 0.964 . . no
C(35) H(23) 0.955 . . no
C(43) H(24) 0.995 . . no
C(44) H(25) 0.892 . . no
C(45) H(26) 1.054 . . no
C(53) H(27) 0.945 . . no
C(54) H(28) 0.984 . . no
C(55) H(29) 0.964 . . no
C(63) H(30) 1.047 . . no
C(64) H(31) 0.959 . . no
C(65) H(32) 0.930 . . no
B(1) H(33) 0.989 . . no
B(2) H(34) 1.017 . . no

loop_
_geom_torsion_atom_site_label_1
_geom_torsion_atom_site_label_2
_geom_torsion_atom_site_label_3
_geom_torsion_atom_site_label_4
_geom_torsion
_geom_torsion_site_symmetry_1
_geom_torsion_site_symmetry_2
_geom_torsion_site_symmetry_3
_geom_torsion_site_symmetry_4
_geom_torsion_publ_flag
Yb O(01) C(01) O(03) 179(2) 1_555 1_555 1_555 1_555 yes
Yb O(01) C(01) C(02) 5(2) 1_555 1_555 1_555 1_555 yes
Yb O(02) C(02) O(04) 178(2) 1_555 1_555 1_555 1_555 yes
Yb O(02) C(02) C(01) 0(3) 1_555 1_555 1_555 1_555 yes
Yb N(12) N(11) C(15) 174(1) 1_555 1_555 1_555 1_555 yes
Yb N(12) N(11) B(1) -12(2) 1_555 1_555 1_555 1_555 yes
Yb N(12) C(13) C(14) -177(2) 1_555 1_555 1_555 1_555 yes
Yb N(22) N(21) C(25) -179(1) 1_555 1_555 1_555 1_555 yes
Yb N(22) N(21) B(1) -3(3) 1_555 1_555 1_555 1_555 yes
Yb N(22) C(23) C(24) 175(1) 1_555 1_555 1_555 1_555 yes
Yb N(32) N(31) C(35) -167(1) 1_555 1_555 1_555 1_555 yes
Yb N(32) N(31) B(1) 20(2) 1_555 1_555 1_555 1_555 yes
Yb N(32) C(33) C(34) 164(1) 1_555 1_555 1_555 1_555 yes
Yb N(42) N(41) C(45) 175(2) 1_555 1_555 1_555 1_555 yes
Yb N(42) N(41) B(2) -7(3) 1_555 1_555 1_555 1_555 yes
Yb N(42) C(43) C(44) -175(2) 1_555 1_555 1_555 1_555 yes
Yb N(52) N(51) C(55) -177(2) 1_555 1_555 1_555 1_555 yes
Yb N(52) N(51) B(2) -13(3) 1_555 1_555 1_555 1_555 yes
Yb N(52) C(53) C(54) -176(1) 1_555 1_555 1_555 1_555 yes
Yb N(62) N(61) C(65) -172(1) 1_555 1_555 1_555 1_555 yes
Yb N(62) N(61) B(2) 9(2) 1_555 1_555 1_555 1_555 yes
Yb N(62) C(63) C(64) 168(1) 1_555 1_555 1_555 1_555 yes
Cr O(1) C(2) C(1) -175(2) 1_555 1_555 1_555 1_555 yes
Cr O(1) C(2) C(3) 13(4) 1_555 1_555 1_555 1_555 yes
Cr O(2) C(4) C(3) -5(3) 1_555 1_555 1_555 1_555 yes
Cr O(2) C(4) C(5) 173(1) 1_555 1_555 1_555 1_555 yes
Cr O(03) C(01) O(01) -179(2) 1_555 1_555 1_555 1_555 yes
Cr O(03) C(01) C(02) -5(2) 1_555 1_555 1_555 1_555 yes
Cr O(3) C(7) C(6) -173(1) 1_555 1_555 1_555 1_555 yes
Cr O(3) C(7) C(8) 5(3) 1_555 1_555 1_555 1_555 yes
Cr O(04) C(02) O(02) -177(2) 1_555 1_555 1_555 1_555 yes
Cr O(04) C(02) C(01) 1(2) 1_555 1_555 1_555 1_555 yes
Cr O(4) C(9) C(8) -10(4) 1_555 1_555 1_555 1_555 yes
Cr O(4) C(9) C(10) 167(2) 1_555 1_555 1_555 1_555 yes
Cl(3) Cl(4) Cl(5) Cl(6) -178.6 1_555 1_555 1_555 1_555 yes
O(01) Yb O(02) C(02) 2(1) 1_555 1_555 1_555 1_555 yes
O(01) Yb N(12) N(11) -106(1) 1_555 1_555 1_555 1_555 yes
O(01) Yb N(12) C(13) 68(2) 1_555 1_555 1_555 1_555 yes
O(01) Yb N(22) N(21) 122(1) 1_555 1_555 1_555 1_555 yes
O(01) Yb N(22) C(23) -58(2) 1_555 1_555 1_555 1_555 yes
O(01) Yb N(32) N(31) -18(2) 1_555 1_555 1_555 1_555 yes
O(01) Yb N(32) C(33) 177(2) 1_555 1_555 1_555 1_555 yes
O(01) Yb N(42) N(41) -176(2) 1_555 1_555 1_555 1_555 yes
O(01) Yb N(42) C(43) 6(2) 1_555 1_555 1_555 1_555 yes
O(01) Yb N(52) N(51) 96(1) 1_555 1_555 1_555 1_555 yes
O(01) Yb N(52) C(53) -90(2) 1_555 1_555 1_555 1_555 yes
O(01) Yb N(62) N(61) -108(1) 1_555 1_555 1_555 1_555 yes
O(01) Yb N(62) C(63) 82(2) 1_555 1_555 1_555 1_555 yes
O(01) C(01) C(02) O(02) -3(3) 1_555 1_555 1_555 1_555 yes
O(01) C(01) C(02) O(04) 177(2) 1_555 1_555 1_555 1_555 yes
O(1) Cr O(2) C(4) 8(2) 1_555 1_555 1_555 1_555 yes
O(1) Cr O(03) C(01) 94(1) 1_555 1_555 1_555 1_555 yes
O(1) Cr O(3) C(7) 141(7) 1_555 1_555 1_555 1_555 yes
O(1) Cr O(04) C(02) -91(1) 1_555 1_555 1_555 1_555 yes
O(1) Cr O(4) C(9) -163(2) 1_555 1_555 1_555 1_555 yes
O(1) C(2) C(3) C(4) -7(4) 1_555 1_555 1_555 1_555 yes
O(02) Yb O(01) C(01) -4(1) 1_555 1_555 1_555 1_555 yes
O(02) Yb N(12) N(11) -179(1) 1_555 1_555 1_555 1_555 yes
O(02) Yb N(12) C(13) -4(2) 1_555 1_555 1_555 1_555 yes
O(02) Yb N(22) N(21) 89(1) 1_555 1_555 1_555 1_555 yes
O(02) Yb N(22) C(23) -91(2) 1_555 1_555 1_555 1_555 yes
O(02) Yb N(32) N(31) -114(1) 1_555 1_555 1_555 1_555 yes
O(02) Yb N(32) C(33) 82(2) 1_555 1_555 1_555 1_555 yes
O(02) Yb N(42) N(41) -104(2) 1_555 1_555 1_555 1_555 yes
O(02) Yb N(42) C(43) 78(2) 1_555 1_555 1_555 1_555 yes
O(02) Yb N(52) N(51) 132(2) 1_555 1_555 1_555 1_555 yes
O(02) Yb N(52) C(53) -54(2) 1_555 1_555 1_555 1_555 yes
O(02) Yb N(62) N(61) -4(2) 1_555 1_555 1_555 1_555 yes
O(02) Yb N(62) C(63) -173(2) 1_555 1_555 1_555 1_555 yes
O(02) C(02) C(01) O(03) -178(2) 1_555 1_555 1_555 1_555 yes
O(2) Cr O(1) C(2) -12(2) 1_555 1_555 1_555 1_555 yes
O(2) Cr O(03) C(01) -172(1) 1_555 1_555 1_555 1_555 yes
O(2) Cr O(3) C(7) -106(1) 1_555 1_555 1_555 1_555 yes
O(2) Cr O(04) C(02) 27(9) 1_555 1_555 1_555 1_555 yes
O(2) Cr O(4) C(9) 102(2) 1_555 1_555 1_555 1_555 yes
O(2) C(4) C(3) C(2) 2(4) 1_555 1_555 1_555 1_555 yes
O(03) Cr O(1) C(2) 80(2) 1_555 1_555 1_555 1_555 yes
O(03) Cr O(2) C(4) -80(1) 1_555 1_555 1_555 1_555 yes
O(03) Cr O(3) C(7) 160(1) 1_555 1_555 1_555 1_555 yes
O(03) Cr O(04) C(02) -3(1) 1_555 1_555 1_555 1_555 yes
O(03) Cr O(4) C(9) -86(5) 1_555 1_555 1_555 1_555 yes
O(03) C(01) C(02) O(04) 2(3) 1_555 1_555 1_555 1_555 yes
O(3) Cr O(1) C(2) 99(7) 1_555 1_555 1_555 1_555 yes
O(3) Cr O(2) C(4) -166(1) 1_555 1_555 1_555 1_555 yes
O(3) Cr O(03) C(01) -83(1) 1_555 1_555 1_555 1_555 yes
O(3) Cr O(04) C(02) 83(1) 1_555 1_555 1_555 1_555 yes
O(3) Cr O(4) C(9) 13(2) 1_555 1_555 1_555 1_555 yes
O(3) C(7) C(8) C(9) 2(4) 1_555 1_555 1_555 1_555 yes
O(04) Cr O(1) C(2) 162(2) 1_555 1_555 1_555 1_555 yes
O(04) Cr O(2) C(4) -111(8) 1_555 1_555 1_555 1_555 yes
O(04) Cr O(03) C(01) 5(1) 1_555 1_555 1_555 1_555 yes
O(04) Cr O(3) C(7) 78(1) 1_555 1_555 1_555 1_555 yes
O(04) Cr O(4) C(9) -74(2) 1_555 1_555 1_555 1_555 yes
O(4) Cr O(1) C(2) -107(2) 1_555 1_555 1_555 1_555 yes
O(4) Cr O(2) C(4) 98(2) 1_555 1_555 1_555 1_555 yes
O(4) Cr O(03) C(01) 17(5) 1_555 1_555 1_555 1_555 yes
O(4) Cr O(3) C(7) -11(1) 1_555 1_555 1_555 1_555 yes
O(4) Cr O(04) C(02) 178(1) 1_555 1_555 1_555 1_555 yes
O(4) C(9) C(8) C(7) 0(5) 1_555 1_555 1_555 1_555 yes
N(11) N(12) Yb N(22) -31(1) 1_555 1_555 1_555 1_555 yes
N(11) N(12) Yb N(32) 51(1) 1_555 1_555 1_555 1_555 yes
N(11) N(12) Yb N(42) -133(1) 1_555 1_555 1_555 1_555 yes
N(11) N(12) Yb N(52) 118(1) 1_555 1_555 1_555 1_555 yes
N(11) N(12) Yb N(62) 20(2) 1_555 1_555 1_555 1_555 yes
N(11) N(12) C(13) C(14) -1(3) 1_555 1_555 1_555 1_555 yes
N(11) C(15) C(14) C(13) -4(3) 1_555 1_555 1_555 1_555 yes
N(11) B(1) N(21) N(22) -60(2) 1_555 1_555 1_555 1_555 yes
N(11) B(1) N(21) C(25) 115(2) 1_555 1_555 1_555 1_555 yes
N(11) B(1) N(31) N(32) 48(2) 1_555 1_555 1_555 1_555 yes
N(11) B(1) N(31) C(35) -121(2) 1_555 1_555 1_555 1_555 yes
N(12) Yb O(01) C(01) -83(1) 1_555 1_555 1_555 1_555 yes
N(12) Yb O(02) C(02) 86(1) 1_555 1_555 1_555 1_555 yes
N(12) Yb N(22) N(21) 38(1) 1_555 1_555 1_555 1_555 yes
N(12) Yb N(22) C(23) -141(2) 1_555 1_555 1_555 1_555 yes
N(12) Yb N(32) N(31) -55(1) 1_555 1_555 1_555 1_555 yes
N(12) Yb N(32) C(33) 141(2) 1_555 1_555 1_555 1_555 yes
N(12) Yb N(42) N(41) -148(2) 1_555 1_555 1_555 1_555 yes
N(12) Yb N(42) C(43) 34(3) 1_555 1_555 1_555 1_555 yes
N(12) Yb N(52) N(51) -163(1) 1_555 1_555 1_555 1_555 yes
N(12) Yb N(52) C(53) 10(2) 1_555 1_555 1_555 1_555 yes
N(12) Yb N(62) N(61) 141(1) 1_555 1_555 1_555 1_555 yes
N(12) Yb N(62) C(63) -27(2) 1_555 1_555 1_555 1_555 yes
N(12) N(11) C(15) C(14) 3(3) 1_555 1_555 1_555 1_555 yes
N(12) N(11) B(1) N(21) 68(2) 1_555 1_555 1_555 1_555 yes
N(12) N(11) B(1) N(31) -53(2) 1_555 1_555 1_555 1_555 yes
N(12) C(13) C(14) C(15) 4(3) 1_555 1_555 1_555 1_555 yes
N(21) N(22) Yb N(32) -31(1) 1_555 1_555 1_555 1_555 yes
N(21) N(22) Yb N(42) -171(1) 1_555 1_555 1_555 1_555 yes
N(21) N(22) Yb N(52) -76(2) 1_555 1_555 1_555 1_555 yes
N(21) N(22) Yb N(62) -105(1) 1_555 1_555 1_555 1_555 yes
N(21) N(22) C(23) C(24) -5(3) 1_555 1_555 1_555 1_555 yes
N(21) C(25) C(24) C(23) -6(3) 1_555 1_555 1_555 1_555 yes
N(21) B(1) N(11) C(15) -120(2) 1_555 1_555 1_555 1_555 yes
N(21) B(1) N(31) N(32) -73(2) 1_555 1_555 1_555 1_555 yes
N(21) B(1) N(31) C(35) 116(2) 1_555 1_555 1_555 1_555 yes
N(22) Yb O(01) C(01) -161(1) 1_555 1_555 1_555 1_555 yes
N(22) Yb O(02) C(02) 36(2) 1_555 1_555 1_555 1_555 yes
N(22) Yb N(12) C(13) 143(2) 1_555 1_555 1_555 1_555 yes
N(22) Yb N(32) N(31) 24(1) 1_555 1_555 1_555 1_555 yes
N(22) Yb N(32) C(33) -139(2) 1_555 1_555 1_555 1_555 yes
N(22) Yb N(42) N(41) 117(2) 1_555 1_555 1_555 1_555 yes
N(22) Yb N(42) C(43) -59(2) 1_555 1_555 1_555 1_555 yes
N(22) Yb N(52) N(51) -57(2) 1_555 1_555 1_555 1_555 yes
N(22) Yb N(52) C(53) 115(2) 1_555 1_555 1_555 1_555 yes
N(22) Yb N(62) N(61) -166(1) 1_555 1_555 1_555 1_555 yes
N(22) Yb N(62) C(63) 24(2) 1_555 1_555 1_555 1_555 yes
N(22) N(21) C(25) C(24) 4(2) 1_555 1_555 1_555 1_555 yes
N(22) N(21) B(1) N(31) 63(3) 1_555 1_555 1_555 1_555 yes
N(22) C(23) C(24) C(25) 7(3) 1_555 1_555 1_555 1_555 yes
N(31) N(32) Yb N(42) 128(1) 1_555 1_555 1_555 1_555 yes
N(31) N(32) Yb N(52) -176(1) 1_555 1_555 1_555 1_555 yes
N(31) N(32) Yb N(62) 102(1) 1_555 1_555 1_555 1_555 yes
N(31) N(32) C(33) C(34) 0(3) 1_555 1_555 1_555 1_555 yes
N(31) C(35) C(34) C(33) -1(3) 1_555 1_555 1_555 1_555 yes
N(31) B(1) N(11) C(15) 117(2) 1_555 1_555 1_555 1_555 yes
N(31) B(1) N(21) C(25) -120(2) 1_555 1_555 1_555 1_555 yes
N(32) Yb O(01) C(01) -117(1) 1_555 1_555 1_555 1_555 yes
N(32) Yb O(02) C(02) 141(1) 1_555 1_555 1_555 1_555 yes
N(32) Yb N(12) C(13) -133(2) 1_555 1_555 1_555 1_555 yes
N(32) Yb N(22) C(23) 147(2) 1_555 1_555 1_555 1_555 yes
N(32) Yb N(42) N(41) 23(2) 1_555 1_555 1_555 1_555 yes
N(32) Yb N(42) C(43) -153(2) 1_555 1_555 1_555 1_555 yes
N(32) Yb N(52) N(51) -102(1) 1_555 1_555 1_555 1_555 yes
N(32) Yb N(52) C(53) 70(2) 1_555 1_555 1_555 1_555 yes
N(32) Yb N(62) N(61) 110(1) 1_555 1_555 1_555 1_555 yes
N(32) Yb N(62) C(63) -57(2) 1_555 1_555 1_555 1_555 yes
N(32) N(31) C(35) C(34) 1(2) 1_555 1_555 1_555 1_555 yes
N(32) C(33) C(34) C(35) 1(3) 1_555 1_555 1_555 1_555 yes
N(41) N(42) Yb N(52) -31(2) 1_555 1_555 1_555 1_555 yes
N(41) N(42) Yb N(62) 50(2) 1_555 1_555 1_555 1_555 yes
N(41) N(42) C(43) C(44) 6(3) 1_555 1_555 1_555 1_555 yes
N(41) C(45) C(44) C(43) 0(5) 1_555 1_555 1_555 1_555 yes
N(41) B(2) N(51) N(52) -50(3) 1_555 1_555 1_555 1_555 yes
N(41) B(2) N(51) C(55) 111(3) 1_555 1_555 1_555 1_555 yes
N(41) B(2) N(61) N(62) 58(3) 1_555 1_555 1_555 1_555 yes
N(41) B(2) N(61) C(65) -119(2) 1_555 1_555 1_555 1_555 yes
N(42) Yb O(01) C(01) 83(1) 1_555 1_555 1_555 1_555 yes
N(42) Yb O(02) C(02) -73(1) 1_555 1_555 1_555 1_555 yes
N(42) Yb N(12) C(13) 40(3) 1_555 1_555 1_555 1_555 yes
N(42) Yb N(22) C(23) 7(2) 1_555 1_555 1_555 1_555 yes
N(42) Yb N(32) C(33) -34(2) 1_555 1_555 1_555 1_555 yes
N(42) Yb N(52) N(51) 45(1) 1_555 1_555 1_555 1_555 yes
N(42) Yb N(52) C(53) -141(2) 1_555 1_555 1_555 1_555 yes
N(42) Yb N(62) N(61) -51(1) 1_555 1_555 1_555 1_555 yes
N(42) Yb N(62) C(63) 139(2) 1_555 1_555 1_555 1_555 yes
N(42) N(41) C(45) C(44) 3(4) 1_555 1_555 1_555 1_555 yes
N(42) N(41) B(2) N(51) 62(4) 1_555 1_555 1_555 1_555 yes
N(42) N(41) B(2) N(61) -58(3) 1_555 1_555 1_555 1_555 yes
N(42) C(43) C(44) C(45) -4(4) 1_555 1_555 1_555 1_555 yes
N(51) N(52) Yb N(62) -28(1) 1_555 1_555 1_555 1_555 yes
N(51) N(52) C(53) C(54) -2(2) 1_555 1_555 1_555 1_555 yes
N(51) C(55) C(54) C(53) 8(3) 1_555 1_555 1_555 1_555 yes
N(51) B(2) N(41) C(45) -122(4) 1_555 1_555 1_555 1_555 yes
N(51) B(2) N(61) N(62) -66(2) 1_555 1_555 1_555 1_555 yes
N(51) B(2) N(61) C(65) 115(3) 1_555 1_555 1_555 1_555 yes
N(52) Yb O(01) C(01) 31(2) 1_555 1_555 1_555 1_555 yes
N(52) Yb O(02) C(02) -151(2) 1_555 1_555 1_555 1_555 yes
N(52) Yb N(12) C(13) -66(2) 1_555 1_555 1_555 1_555 yes
N(52) Yb N(22) C(23) 102(2) 1_555 1_555 1_555 1_555 yes
N(52) Yb N(32) C(33) 19(2) 1_555 1_555 1_555 1_555 yes
N(52) Yb N(42) C(43) 151(2) 1_555 1_555 1_555 1_555 yes
N(52) Yb N(62) N(61) 27(1) 1_555 1_555 1_555 1_555 yes
N(52) Yb N(62) C(63) -140(2) 1_555 1_555 1_555 1_555 yes
N(52) N(51) C(55) C(54) -10(3) 1_555 1_555 1_555 1_555 yes
N(52) N(51) B(2) N(61) 68(2) 1_555 1_555 1_555 1_555 yes
N(52) C(53) C(54) C(55) -3(3) 1_555 1_555 1_555 1_555 yes
N(61) N(62) C(63) C(64) -1(3) 1_555 1_555 1_555 1_555 yes
N(61) C(65) C(64) C(63) -3(3) 1_555 1_555 1_555 1_555 yes
N(61) B(2) N(41) C(45) 117(4) 1_555 1_555 1_555 1_555 yes
N(61) B(2) N(51) C(55) -129(2) 1_555 1_555 1_555 1_555 yes
N(62) Yb O(01) C(01) 139(1) 1_555 1_555 1_555 1_555 yes
N(62) Yb O(02) C(02) -118(1) 1_555 1_555 1_555 1_555 yes
N(62) Yb N(12) C(13) -165(2) 1_555 1_555 1_555 1_555 yes
N(62) Yb N(22) C(23) 73(2) 1_555 1_555 1_555 1_555 yes
N(62) Yb N(32) C(33) -61(2) 1_555 1_555 1_555 1_555 yes
N(62) Yb N(42) C(43) -126(2) 1_555 1_555 1_555 1_555 yes
N(62) Yb N(52) C(53) 144(2) 1_555 1_555 1_555 1_555 yes
N(62) N(61) C(65) C(64) 2(3) 1_555 1_555 1_555 1_555 yes
N(62) C(63) C(64) C(65) 2(3) 1_555 1_555 1_555 1_555 yes
C(1) C(2) C(3) C(4) -178(2) 1_555 1_555 1_555 1_555 yes
C(2) C(3) C(4) C(5) -176(2) 1_555 1_555 1_555 1_555 yes
C(6) C(7) C(8) C(9) -178(2) 1_555 1_555 1_555 1_555 yes
C(7) C(8) C(9) C(10) -178(3) 1_555 1_555 1_555 1_555 yes
C(13) N(12) N(11) C(15) -1(2) 1_555 1_555 1_555 1_555 yes
C(13) N(12) N(11) B(1) 171(2) 1_555 1_555 1_555 1_555 yes
C(14) C(15) N(11) B(1) -167(2) 1_555 1_555 1_555 1_555 yes
C(23) N(22) N(21) C(25) 0(2) 1_555 1_555 1_555 1_555 yes
C(23) N(22) N(21) B(1) 177(2) 1_555 1_555 1_555 1_555 yes
C(24) C(25) N(21) B(1) -172(2) 1_555 1_555 1_555 1_555 yes
C(33) N(32) N(31) C(35) 0(2) 1_555 1_555 1_555 1_555 yes
C(33) N(32) N(31) B(1) -173(2) 1_555 1_555 1_555 1_555 yes
C(34) C(35) N(31) B(1) 173(2) 1_555 1_555 1_555 1_555 yes
C(43) N(42) N(41) C(45) -6(3) 1_555 1_555 1_555 1_555 yes
C(43) N(42) N(41) B(2) 170(2) 1_555 1_555 1_555 1_555 yes
C(44) C(45) N(41) B(2) -172(4) 1_555 1_555 1_555 1_555 yes
C(53) N(52) N(51) C(55) 7(3) 1_555 1_555 1_555 1_555 yes
C(53) N(52) N(51) B(2) 172(2) 1_555 1_555 1_555 1_555 yes
C(54) C(55) N(51) B(2) -173(2) 1_555 1_555 1_555 1_555 yes
C(63) N(62) N(61) C(65) 0(2) 1_555 1_555 1_555 1_555 yes
C(63) N(62) N(61) B(2) -178(2) 1_555 1_555 1_555 1_555 yes
C(64) C(65) N(61) B(2) -179(2) 1_555 1_555 1_555 1_555 yes
